data_4328465
loop_
_publ_author_name
'Kathryn George'
'Marek Jura'
'William Levason'
'Mark E. Light'
'Luke P. Ollivere'
'Gillian Reid'

_publ_contact_author_address
;   School of Chemistry
    University of Southampton
    Southampton SO17 1BJ, UK
;
_publ_contact_author_email gr@soton.ac.uk
_publ_contact_author_fax '023 8059 3781'
_publ_contact_author_name 'Professor Gillian Reid'
_publ_contact_author_phone '023 8059 3609'
_publ_section_title
;
 Unexpected Reactivity and Coordination in Gallium(III) and Indium(III)
 Chloride Complexes With Geometrically Constrained Thio- and Selenoether
 Ligands
;
_journal_name_full 'Inorganic Chemistry'
_journal_page_first 2231
_journal_page_last 2240
_journal_paper_doi 10.1021/ic202670v
_journal_volume 51
_journal_year 2012
_chemical_formula_moiety 'C36 H54 Cl12 In4 S6, 2(C H2 Cl2)'
_chemical_formula_structural '(C12 H18 S2)3 (Cl3 In)4 (C H2 Cl2)2'
_chemical_formula_sum 'C38 H58 Cl16 In4 S6'
_chemical_formula_weight 1733.68
_chemical_name_systematic
; 
 tris(1,2-bis(ethylthiomethyl)benzene)tetrakis(trichloroindium(III))
 dichloromethane solvate
;
_space_group_IT_number 15
_space_group_name_Hall '-C 2yc'
_symmetry_cell_setting monoclinic
_symmetry_space_group_name_Hall '-C 2yc'
_symmetry_space_group_name_H-M 'C 1 2/c 1'
_atom_sites_solution_hydrogens geom
_atom_sites_solution_primary direct
_atom_sites_solution_secondary difmap
_audit_author_name 'Webster, M.'
_audit_creation_date 2011-02-15
_audit_creation_method 'SHELXL-97 + hand edit'
_cell_angle_alpha 90.00
_cell_angle_beta 114.76(2)
_cell_angle_gamma 90.00
_cell_formula_units_Z 4
_cell_length_a 24.016(5)
_cell_length_b 18.726(5)
_cell_length_c 14.995(4)
_cell_measurement_reflns_used 116478
_cell_measurement_temperature 120(2)
_cell_measurement_theta_max 27.48
_cell_measurement_theta_min 2.91
_cell_volume 6124(3)
_computing_cell_refinement 'DENZO (Otwinowski & Minor, 1997)'
_computing_data_collection 'COLLECT (Hooft, R.W.W., 1998)'
_computing_data_reduction 'DENZO (Otwinowski & Minor, 1997)'
_computing_structure_refinement 'SHELXL-97 (Sheldrick, 1997)'
_computing_structure_solution 'SHELXS-97 (Sheldrick, 1997)'
_diffrn_ambient_temperature 120(2)
_diffrn_measured_fraction_theta_full 0.986
_diffrn_measured_fraction_theta_max 0.986
_diffrn_measurement_device_type 'Bruker-Nonius 95mm CCD camera on \k-goniostat'
_diffrn_measurement_method '\f & \w scans'
_diffrn_radiation_monochromator graphite
_diffrn_radiation_source 'Bruker-Nonius FR591 rotating anode'
_diffrn_radiation_type MoK\a
_diffrn_radiation_wavelength 0.71073
_diffrn_reflns_av_R_equivalents 0.1492
_diffrn_reflns_av_sigmaI/netI 0.0859
_diffrn_reflns_limit_h_max 31
_diffrn_reflns_limit_h_min -30
_diffrn_reflns_limit_k_max 24
_diffrn_reflns_limit_k_min -24
_diffrn_reflns_limit_l_max 19
_diffrn_reflns_limit_l_min -19
_diffrn_reflns_number 69930
_diffrn_reflns_theta_full 27.71
_diffrn_reflns_theta_max 27.71
_diffrn_reflns_theta_min 2.99
_diffrn_standards_number 0
_exptl_absorpt_coefficient_mu 2.419
_exptl_absorpt_correction_T_max 1.0000
_exptl_absorpt_correction_T_min 0.8055
_exptl_absorpt_correction_type multi-scan
_exptl_absorpt_process_details 'G.M. Sheldrick, (2007). SADABS. Version 2007/2. Bruker AXS Inc.'
_exptl_crystal_colour colourless
_exptl_crystal_density_diffrn 1.881
_exptl_crystal_description block
_exptl_crystal_F_000 3400
_exptl_crystal_size_max 0.09
_exptl_crystal_size_mid 0.08
_exptl_crystal_size_min 0.05
_refine_diff_density_max 2.026
_refine_diff_density_min -2.615
_refine_diff_density_rms 0.217
_refine_ls_extinction_method none
_refine_ls_goodness_of_fit_ref 1.068
_refine_ls_hydrogen_treatment constr
_refine_ls_matrix_type full
_refine_ls_number_parameters 290
_refine_ls_number_reflns 7092
_refine_ls_number_restraints 0
_refine_ls_restrained_S_all 1.068
_refine_ls_R_factor_all 0.1226
_refine_ls_R_factor_gt 0.0832
_refine_ls_shift/su_max 0.001
_refine_ls_shift/su_mean 0.000
_refine_ls_structure_factor_coef Fsqd
_refine_ls_weighting_details 'w=1/[\s^2^(Fo^2^)+(0.0038P)^2^+275.6458P] where P=(Fo^2^+2Fc^2^)/3'
_refine_ls_weighting_scheme calc
_refine_ls_wR_factor_gt 0.1465
_refine_ls_wR_factor_ref 0.1598
_reflns_number_gt 5140
_reflns_number_total 7092
_reflns_threshold_expression I>2sigma(I)
_cod_data_source_file ic202670v_si_001_9.cif
_cod_data_source_block 11lpo114c
_cod_original_cell_volume 6123(3)
_cod_original_sg_symbol_H-M 'C 2/c'
_cod_database_code 4328465

loop_
_symmetry_equiv_pos_as_xyz
'x, y, z'
'-x, y, -z+1/2'
'x+1/2, y+1/2, z'
'-x+1/2, y+1/2, -z+1/2'
'-x, -y, -z'
'x, -y, z-1/2'
'-x+1/2, -y+1/2, -z'
'x+1/2, -y+1/2, z-1/2'

loop_
_atom_site_label
_atom_site_type_symbol
_atom_site_fract_x
_atom_site_fract_y
_atom_site_fract_z
_atom_site_U_iso_or_equiv
_atom_site_adp_type
_atom_site_occupancy
_atom_site_symmetry_multiplicity
_atom_site_calc_flag
_atom_site_refinement_flags
In1 In 0.0000 0.44865(6) 0.2500 0.0241(2) Uani 1 2 d S
In2 In 0.11451(3) 0.12773(4) 0.47951(5) 0.02526(18) Uani 1 1 d .
In3 In 0.0000 0.23461(6) 0.2500 0.0278(2) Uani 1 2 d S
Cl1 Cl -0.03434(11) 0.52632(16) 0.34370(18) 0.0339(6) Uani 1 1 d .
Cl2 Cl -0.01866(10) 0.33523(14) 0.34454(17) 0.0291(5) Uani 1 1 d .
Cl3 Cl 0.22452(10) 0.12012(14) 0.54369(18) 0.0306(6) Uani 1 1 d .
Cl4 Cl 0.09567(11) 0.05520(15) 0.59649(19) 0.0331(6) Uani 1 1 d .
Cl5 Cl 0.11288(10) 0.21505(14) 0.33872(17) 0.0287(5) Uani 1 1 d .
Cl6 Cl -0.00424(10) 0.14958(14) 0.37950(18) 0.0318(6) Uani 1 1 d .
S1 S 0.11224(10) 0.43046(14) 0.38836(17) 0.0257(5) Uani 1 1 d .
S2 S 0.11762(10) 0.25181(15) 0.56722(18) 0.0280(5) Uani 1 1 d .
S3 S 0.09485(12) 0.02127(15) 0.3527(2) 0.0340(6) Uani 1 1 d .
C1 C 0.1268(5) 0.5808(6) 0.4145(8) 0.039(3) Uani 1 1 d .
H1A H 0.1537 0.6210 0.4178 0.058 Uiso 1 1 calc R
H1B H 0.1225 0.5772 0.4765 0.058 Uiso 1 1 calc R
H1C H 0.0864 0.5884 0.3604 0.058 Uiso 1 1 calc R
C2 C 0.1543(5) 0.5125(6) 0.3972(8) 0.037(3) Uani 1 1 d .
H2A H 0.1956 0.5070 0.4512 0.044 Uiso 1 1 calc R
H2B H 0.1597 0.5181 0.3356 0.044 Uiso 1 1 calc R
C3 C 0.1041(4) 0.4299(6) 0.5042(6) 0.025(2) Uani 1 1 d .
H3A H 0.0820 0.4735 0.5083 0.030 Uiso 1 1 calc R
H3B H 0.0792 0.3881 0.5054 0.030 Uiso 1 1 calc R
C4 C 0.1658(4) 0.4268(6) 0.5933(7) 0.026(2) Uani 1 1 d .
C5 C 0.1868(4) 0.4872(6) 0.6531(7) 0.029(2) Uani 1 1 d .
H5 H 0.1622 0.5290 0.6377 0.035 Uiso 1 1 calc R
C6 C 0.2437(5) 0.4874(6) 0.7353(8) 0.034(3) Uani 1 1 d .
H6 H 0.2570 0.5285 0.7759 0.041 Uiso 1 1 calc R
C7 C 0.2798(4) 0.4272(6) 0.7561(7) 0.029(2) Uani 1 1 d .
H7 H 0.3190 0.4272 0.8101 0.035 Uiso 1 1 calc R
C8 C 0.2591(4) 0.3663(6) 0.6979(7) 0.030(2) Uani 1 1 d .
H8 H 0.2842 0.3248 0.7138 0.035 Uiso 1 1 calc R
C9 C 0.2021(4) 0.3647(5) 0.6165(7) 0.025(2) Uani 1 1 d .
C10 C 0.1827(4) 0.2973(6) 0.5584(8) 0.029(2) Uani 1 1 d .
H10A H 0.2181 0.2641 0.5809 0.035 Uiso 1 1 calc R
H10B H 0.1718 0.3084 0.4885 0.035 Uiso 1 1 calc R
C11 C 0.1457(5) 0.2269(6) 0.6969(7) 0.033(2) Uani 1 1 d .
H11A H 0.1205 0.1869 0.7029 0.039 Uiso 1 1 calc R
H11B H 0.1885 0.2096 0.7201 0.039 Uiso 1 1 calc R
C12 C 0.1440(5) 0.2871(7) 0.7624(8) 0.042(3) Uani 1 1 d .
H12A H 0.1596 0.2702 0.8304 0.064 Uiso 1 1 calc R
H12B H 0.1017 0.3038 0.7411 0.064 Uiso 1 1 calc R
H12C H 0.1696 0.3266 0.7582 0.064 Uiso 1 1 calc R
C13 C 0.1699(8) -0.0894(14) 0.3709(13) 0.122(10) Uani 1 1 d .
H13A H 0.2037 -0.1222 0.4068 0.183 Uiso 1 1 calc R
H13B H 0.1787 -0.0636 0.3214 0.183 Uiso 1 1 calc R
H13C H 0.1318 -0.1165 0.3385 0.183 Uiso 1 1 calc R
C14 C 0.1637(6) -0.0420(9) 0.4348(18) 0.119(10) Uani 1 1 d .
H14A H 0.2019 -0.0140 0.4685 0.143 Uiso 1 1 calc R
H14B H 0.1541 -0.0670 0.4848 0.143 Uiso 1 1 calc R
C15 C 0.0313(4) -0.0289(6) 0.3610(8) 0.031(2) Uani 1 1 d .
H15A H 0.0428 -0.0415 0.4306 0.037 Uiso 1 1 calc R
H15B H -0.0051 0.0026 0.3395 0.037 Uiso 1 1 calc R
C16 C 0.0143(4) -0.0958(5) 0.3008(8) 0.031(2) Uani 1 1 d .
C17 C 0.0265(4) -0.1603(6) 0.3515(9) 0.042(3) Uani 1 1 d .
H17 H 0.0445 -0.1601 0.4213 0.050 Uiso 1 1 calc R
C18 C 0.0128(5) -0.2249(7) 0.3017(10) 0.055(4) Uani 1 1 d .
H18 H 0.0205 -0.2687 0.3370 0.066 Uiso 1 1 calc R
Cl7 Cl 0.31694(17) 0.2614(2) 0.9462(3) 0.0656(10) Uani 1 1 d .
Cl8 Cl 0.31586(13) 0.17347(16) 0.7846(2) 0.0452(7) Uani 1 1 d .
C19 C 0.3610(6) 0.2244(8) 0.8882(9) 0.052(3) Uani 1 1 d .
H19A H 0.3811 0.2634 0.8680 0.062 Uiso 1 1 calc R
H19B H 0.3935 0.1937 0.9356 0.062 Uiso 1 1 calc R

loop_
_atom_site_aniso_label
_atom_site_aniso_U_11
_atom_site_aniso_U_22
_atom_site_aniso_U_33
_atom_site_aniso_U_23
_atom_site_aniso_U_13
_atom_site_aniso_U_12
In1 0.0156(4) 0.0344(6) 0.0197(5) 0.000 0.0046(4) 0.000
In2 0.0181(3) 0.0309(4) 0.0245(4) 0.0004(3) 0.0067(3) 0.0002(3)
In3 0.0177(4) 0.0310(6) 0.0273(5) 0.000 0.0021(4) 0.000
Cl1 0.0257(12) 0.0494(17) 0.0253(13) -0.0029(11) 0.0095(10) 0.0056(11)
Cl2 0.0238(11) 0.0347(14) 0.0253(12) -0.0033(10) 0.0068(9) -0.0045(10)
Cl3 0.0164(10) 0.0396(15) 0.0317(13) 0.0033(11) 0.0062(9) 0.0009(10)
Cl4 0.0324(13) 0.0367(15) 0.0346(14) -0.0011(11) 0.0184(11) -0.0034(11)
Cl5 0.0184(10) 0.0371(15) 0.0258(12) 0.0035(10) 0.0046(9) -0.0015(10)
Cl6 0.0193(11) 0.0378(15) 0.0339(13) 0.0021(11) 0.0069(10) 0.0005(10)
S1 0.0166(10) 0.0367(15) 0.0207(12) -0.0011(10) 0.0046(9) 0.0005(10)
S2 0.0212(11) 0.0336(15) 0.0275(13) -0.0012(11) 0.0085(10) -0.0009(10)
S3 0.0267(13) 0.0337(16) 0.0430(16) -0.0083(12) 0.0162(12) -0.0049(11)
C1 0.044(6) 0.038(7) 0.026(6) 0.004(5) 0.006(5) -0.011(5)
C2 0.027(5) 0.051(8) 0.030(6) 0.005(5) 0.011(5) -0.014(5)
C3 0.024(5) 0.031(6) 0.017(5) -0.001(4) 0.007(4) -0.002(4)
C4 0.016(4) 0.047(7) 0.017(4) -0.002(4) 0.010(4) -0.007(4)
C5 0.018(4) 0.036(6) 0.025(5) -0.002(4) 0.001(4) -0.002(4)
C6 0.025(5) 0.043(7) 0.026(5) -0.002(5) 0.002(4) -0.001(5)
C7 0.019(4) 0.036(6) 0.026(5) -0.003(4) 0.002(4) -0.007(4)
C8 0.024(5) 0.042(7) 0.023(5) 0.004(5) 0.010(4) 0.004(4)
C9 0.022(5) 0.031(6) 0.019(5) 0.003(4) 0.005(4) 0.001(4)
C10 0.021(5) 0.031(6) 0.036(6) -0.006(5) 0.010(4) -0.004(4)
C11 0.029(5) 0.042(7) 0.024(5) -0.005(5) 0.008(4) -0.003(5)
C12 0.047(7) 0.050(8) 0.035(6) -0.014(6) 0.021(5) -0.018(6)
C13 0.072(12) 0.22(3) 0.075(13) -0.005(15) 0.030(10) -0.079(15)
C14 0.039(8) 0.092(13) 0.23(2) -0.132(16) 0.066(12) -0.038(8)
C15 0.019(5) 0.032(6) 0.039(6) -0.003(5) 0.009(4) -0.002(4)
C16 0.015(4) 0.026(6) 0.045(6) 0.003(5) 0.008(4) -0.005(4)
C17 0.014(5) 0.036(7) 0.061(8) 0.004(6) 0.002(5) -0.003(4)
C18 0.022(6) 0.034(7) 0.099(11) 0.011(7) 0.015(6) 0.004(5)
Cl7 0.062(2) 0.093(3) 0.0452(19) 0.0072(19) 0.0253(17) 0.013(2)
Cl8 0.0351(14) 0.0413(18) 0.0522(18) 0.0037(14) 0.0113(13) -0.0017(12)
C19 0.043(7) 0.072(10) 0.040(7) -0.002(7) 0.018(6) -0.012(6)

loop_
_atom_type_symbol
_atom_type_description
_atom_type_scat_dispersion_real
_atom_type_scat_dispersion_imag
_atom_type_scat_source
C C 0.0033 0.0016 'International Tables Vol C Tables 4.2.6.8 and 6.1.1.4'
H H 0.0000 0.0000 'International Tables Vol C Tables 4.2.6.8 and 6.1.1.4'
S S 0.1246 0.1234 'International Tables Vol C Tables 4.2.6.8 and 6.1.1.4'
Cl Cl 0.1484 0.1585 'International Tables Vol C Tables 4.2.6.8 and 6.1.1.4'
In In -0.7276 1.3100 'International Tables Vol C Tables 4.2.6.8 and 6.1.1.4'

loop_
_geom_angle_atom_site_label_1
_geom_angle_atom_site_label_2
_geom_angle_atom_site_label_3
_geom_angle
_geom_angle_site_symmetry_1
_geom_angle_site_symmetry_3
Cl1 In1 Cl1 105.25(14) 2 .
Cl1 In1 S1 92.87(8) 2 .
Cl1 In1 S1 96.10(8) . .
Cl1 In1 S1 96.10(8) 2 2
Cl1 In1 S1 92.87(8) . 2
S1 In1 S1 165.20(12) . 2
Cl1 In1 Cl2 89.77(9) 2 2
Cl1 In1 Cl2 164.03(9) . 2
S1 In1 Cl2 88.38(8) . 2
S1 In1 Cl2 79.93(8) 2 2
Cl1 In1 Cl2 164.03(9) 2 .
Cl1 In1 Cl2 89.77(9) . .
S1 In1 Cl2 79.93(8) . .
S1 In1 Cl2 88.38(8) 2 .
Cl2 In1 Cl2 75.89(11) 2 .
Cl4 In2 Cl3 100.67(9) . .
Cl4 In2 Cl6 90.76(9) . .
Cl3 In2 Cl6 168.49(9) . .
Cl4 In2 S2 96.18(9) . .
Cl3 In2 S2 93.17(8) . .
Cl6 In2 S2 86.87(8) . .
Cl4 In2 S3 93.83(9) . .
Cl3 In2 S3 94.47(9) . .
Cl6 In2 S3 83.33(9) . .
S2 In2 S3 166.07(9) . .
Cl4 In2 Cl5 168.99(8) . .
Cl3 In2 Cl5 90.14(8) . .
Cl6 In2 Cl5 78.49(8) . .
S2 In2 Cl5 80.97(8) . .
S3 In2 Cl5 87.37(9) . .
Cl5 In3 Cl5 163.13(13) . 2
Cl5 In3 Cl2 90.01(8) . 2
Cl5 In3 Cl2 102.72(8) 2 2
Cl5 In3 Cl2 102.72(8) . .
Cl5 In3 Cl2 90.01(8) 2 .
Cl2 In3 Cl2 82.63(12) 2 .
Cl5 In3 Cl6 86.17(8) . 2
Cl5 In3 Cl6 83.30(8) 2 2
Cl2 In3 Cl6 87.99(9) 2 2
Cl2 In3 Cl6 167.02(8) . 2
Cl5 In3 Cl6 83.30(8) . .
Cl5 In3 Cl6 86.17(8) 2 .
Cl2 In3 Cl6 167.02(8) 2 .
Cl2 In3 Cl6 87.99(9) . .
Cl6 In3 Cl6 102.58(13) 2 .
In3 Cl2 In1 100.74(9) . .
In3 Cl5 In2 99.49(8) . .
In3 Cl6 In2 98.71(8) . .
C2 S1 C3 102.3(5) . .
C2 S1 In1 107.5(4) . .
C3 S1 In1 105.5(3) . .
C11 S2 C10 104.4(5) . .
C11 S2 In2 103.0(4) . .
C10 S2 In2 102.6(3) . .
C15 S3 C14 98.8(7) . .
C15 S3 In2 103.8(4) . .
C14 S3 In2 98.7(5) . .
C2 C1 H1A 109.5 . .
C2 C1 H1B 109.5 . .
H1A C1 H1B 109.5 . .
C2 C1 H1C 109.5 . .
H1A C1 H1C 109.5 . .
H1B C1 H1C 109.5 . .
C1 C2 S1 117.4(7) . .
C1 C2 H2A 107.9 . .
S1 C2 H2A 107.9 . .
C1 C2 H2B 107.9 . .
S1 C2 H2B 107.9 . .
H2A C2 H2B 107.2 . .
C4 C3 S1 112.4(6) . .
C4 C3 H3A 109.1 . .
S1 C3 H3A 109.1 . .
C4 C3 H3B 109.1 . .
S1 C3 H3B 109.1 . .
H3A C3 H3B 107.9 . .
C5 C4 C9 119.3(8) . .
C5 C4 C3 119.1(9) . .
C9 C4 C3 121.5(9) . .
C4 C5 C6 121.4(10) . .
C4 C5 H5 119.3 . .
C6 C5 H5 119.3 . .
C7 C6 C5 119.1(10) . .
C7 C6 H6 120.4 . .
C5 C6 H6 120.4 . .
C6 C7 C8 120.1(9) . .
C6 C7 H7 120.0 . .
C8 C7 H7 120.0 . .
C7 C8 C9 121.6(10) . .
C7 C8 H8 119.2 . .
C9 C8 H8 119.2 . .
C8 C9 C4 118.5(9) . .
C8 C9 C10 118.6(9) . .
C4 C9 C10 123.0(8) . .
C9 C10 S2 114.7(7) . .
C9 C10 H10A 108.6 . .
S2 C10 H10A 108.6 . .
C9 C10 H10B 108.6 . .
S2 C10 H10B 108.6 . .
H10A C10 H10B 107.6 . .
C12 C11 S2 113.7(8) . .
C12 C11 H11A 108.8 . .
S2 C11 H11A 108.8 . .
C12 C11 H11B 108.8 . .
S2 C11 H11B 108.8 . .
H11A C11 H11B 107.7 . .
C11 C12 H12A 109.5 . .
C11 C12 H12B 109.5 . .
H12A C12 H12B 109.5 . .
C11 C12 H12C 109.5 . .
H12A C12 H12C 109.5 . .
H12B C12 H12C 109.5 . .
C14 C13 H13A 109.5 . .
C14 C13 H13B 109.5 . .
H13A C13 H13B 109.5 . .
C14 C13 H13C 109.5 . .
H13A C13 H13C 109.5 . .
H13B C13 H13C 109.5 . .
C13 C14 S3 105.2(18) . .
C13 C14 H14A 110.7 . .
S3 C14 H14A 110.7 . .
C13 C14 H14B 110.7 . .
S3 C14 H14B 110.7 . .
H14A C14 H14B 108.8 . .
C16 C15 S3 114.3(7) . .
C16 C15 H15A 108.7 . .
S3 C15 H15A 108.7 . .
C16 C15 H15B 108.7 . .
S3 C15 H15B 108.7 . .
H15A C15 H15B 107.6 . .
C16 C16 C17 119.7(7) 2 .
C16 C16 C15 123.2(6) 2 .
C17 C16 C15 117.1(10) . .
C18 C17 C16 121.0(12) . .
C18 C17 H17 119.5 . .
C16 C17 H17 119.5 . .
C17 C18 C18 119.3(8) . 2
C17 C18 H18 120.4 . .
C18 C18 H18 120.4 2 .
Cl8 C19 Cl7 111.9(7) . .
Cl8 C19 H19A 109.2 . .
Cl7 C19 H19A 109.2 . .
Cl8 C19 H19B 109.2 . .
Cl7 C19 H19B 109.2 . .
H19A C19 H19B 107.9 . .

loop_
_geom_bond_atom_site_label_1
_geom_bond_atom_site_label_2
_geom_bond_distance
_geom_bond_site_symmetry_2
In1 Cl1 2.396(3) 2
In1 Cl1 2.396(3) .
In1 S1 2.646(2) .
In1 S1 2.646(2) 2
In1 Cl2 2.693(3) 2
In1 Cl2 2.693(3) .
In2 Cl4 2.407(3) .
In2 Cl3 2.408(2) .
In2 Cl6 2.639(2) .
In2 S2 2.655(3) .
In2 S3 2.657(3) .
In2 Cl5 2.658(3) .
In3 Cl5 2.496(2) .
In3 Cl5 2.496(2) 2
In3 Cl2 2.509(3) 2
In3 Cl2 2.509(3) .
In3 Cl6 2.546(3) 2
In3 Cl6 2.546(3) .
S1 C2 1.813(11) .
S1 C3 1.828(9) .
S2 C11 1.832(10) .
S2 C10 1.833(10) .
S3 C15 1.840(10) .
S3 C14 1.99(2) .
C1 C2 1.509(16) .
C1 H1A 0.9800 .
C1 H1B 0.9800 .
C1 H1C 0.9800 .
C2 H2A 0.9900 .
C2 H2B 0.9900 .
C3 C4 1.525(12) .
C3 H3A 0.9900 .
C3 H3B 0.9900 .
C4 C5 1.401(14) .
C4 C9 1.407(14) .
C5 C6 1.404(13) .
C5 H5 0.9500 .
C6 C7 1.376(15) .
C6 H6 0.9500 .
C7 C8 1.396(14) .
C7 H7 0.9500 .
C8 C9 1.400(12) .
C8 H8 0.9500 .
C9 C10 1.493(14) .
C10 H10A 0.9900 .
C10 H10B 0.9900 .
C11 C12 1.508(15) .
C11 H11A 0.9900 .
C11 H11B 0.9900 .
C12 H12A 0.9800 .
C12 H12B 0.9800 .
C12 H12C 0.9800 .
C13 C14 1.36(2) .
C13 H13A 0.9800 .
C13 H13B 0.9800 .
C13 H13C 0.9800 .
C14 H14A 0.9900 .
C14 H14B 0.9900 .
C15 C16 1.498(14) .
C15 H15A 0.9900 .
C15 H15B 0.9900 .
C16 C16 1.39(2) 2
C16 C17 1.392(15) .
C17 C18 1.386(17) .
C17 H17 0.9500 .
C18 C18 1.41(3) 2
C18 H18 0.9500 .
Cl7 C19 1.769(13) .
Cl8 C19 1.756(13) .
C19 H19A 0.9900 .
C19 H19B 0.9900 .
